data_4338846
loop_
_publ_author_name
'Mandal, Swadhin K.'
'Gurubasavaraj, Prabhuodeyara M.'
'Roesky, Herbert W.'
'Oswald, Rainer B.'
'Magull, J\"org'
'Ringe, Arne'

_publ_section_title
;
 Synthesis, structural characterization, and theoretical investigation of
 compounds containing an Al-O-M-O-Al (M=Ti, Zr) core.
;
_journal_issue 18
_journal_name_full 'Inorganic chemistry'
_journal_page_first 7594
_journal_page_last 7600
_journal_paper_doi 10.1021/ic701063v
_journal_volume 46
_journal_year 2007
_chemical_formula_sum 'C64 H100 Al2 N6 O2 Ti'
_chemical_formula_weight 1087.36
_chemical_name_systematic
; 
 ? 
;
_space_group_IT_number 14
_symmetry_space_group_name_Hall '-P 2ybc'
_symmetry_space_group_name_H-M 'P 1 21/c 1'
_atom_sites_solution_hydrogens geom
_atom_sites_solution_primary direct
_atom_sites_solution_secondary difmap
_audit_creation_method SHELXL-97
_cell_angle_alpha 90.00
_cell_angle_beta 103.433(3)
_cell_angle_gamma 90.00
_cell_formula_units_Z 4
_cell_length_a 22.6235(9)
_cell_length_b 17.1285(4)
_cell_length_c 17.1933(5)
_cell_measurement_temperature 133(2)
_cell_volume 6480.2(4)
_computing_structure_refinement 'SHELXL-97 (Sheldrick, 1997)'
_computing_structure_solution 'SHELXS-97 (Sheldrick, 1990)'
_diffrn_ambient_temperature 133(2)
_diffrn_measured_fraction_theta_full 0.994
_diffrn_measured_fraction_theta_max 0.994
_diffrn_radiation_monochromator graphite
_diffrn_radiation_source 'fine-focus sealed tube'
_diffrn_radiation_type MoK\a
_diffrn_radiation_wavelength 0.71073
_diffrn_reflns_av_R_equivalents 0.0826
_diffrn_reflns_av_sigmaI/netI 0.0431
_diffrn_reflns_limit_h_max 26
_diffrn_reflns_limit_h_min -26
_diffrn_reflns_limit_k_max 20
_diffrn_reflns_limit_k_min -20
_diffrn_reflns_limit_l_max 20
_diffrn_reflns_limit_l_min -20
_diffrn_reflns_number 98282
_diffrn_reflns_theta_full 24.84
_diffrn_reflns_theta_max 24.84
_diffrn_reflns_theta_min 1.51
_exptl_absorpt_coefficient_mu 0.204
_exptl_crystal_density_diffrn 1.115
_exptl_crystal_density_method 'not measured'
_exptl_crystal_F_000 2360
_refine_diff_density_max 0.342
_refine_diff_density_min -0.353
_refine_diff_density_rms 0.040
_refine_ls_extinction_method none
_refine_ls_goodness_of_fit_ref 0.966
_refine_ls_hydrogen_treatment mixed
_refine_ls_matrix_type full
_refine_ls_number_parameters 732
_refine_ls_number_reflns 11152
_refine_ls_number_restraints 0
_refine_ls_restrained_S_all 0.966
_refine_ls_R_factor_all 0.0620
_refine_ls_R_factor_gt 0.0395
_refine_ls_shift/su_max 0.027
_refine_ls_shift/su_mean 0.000
_refine_ls_structure_factor_coef Fsqd
_refine_ls_weighting_details 'calc w=1/[\s^2^(Fo^2^)+(0.0590P)^2^+0.0000P] where P=(Fo^2^+2Fc^2^)/3'
_refine_ls_weighting_scheme calc
_refine_ls_wR_factor_gt 0.0910
_refine_ls_wR_factor_ref 0.0977
_reflns_number_gt 8232
_reflns_number_total 11152
_reflns_threshold_expression >2sigma(I)
_cod_data_source_file ic701063v-file003.cif
_cod_data_source_block 7
_cod_database_code 4338846

loop_
_symmetry_equiv_pos_as_xyz
'x, y, z'
'-x, y+1/2, -z+1/2'
'-x, -y, -z'
'x, -y-1/2, z-1/2'

loop_
_atom_site_label
_atom_site_type_symbol
_atom_site_fract_x
_atom_site_fract_y
_atom_site_fract_z
_atom_site_U_iso_or_equiv
_atom_site_adp_type
_atom_site_occupancy
_atom_site_symmetry_multiplicity
_atom_site_calc_flag
_atom_site_refinement_flags
_atom_site_disorder_assembly
_atom_site_disorder_group
Ti1 Ti 0.237398(15) 0.01656(2) 0.068627(19) 0.02276(9) Uani 1 1 d . . .
Al1 Al 0.31376(2) -0.10764(3) 0.22044(3) 0.02143(13) Uani 1 1 d . . .
Al2 Al 0.20177(2) 0.20459(3) 0.13017(3) 0.02244(13) Uani 1 1 d . . .
O1 O 0.28110(6) -0.05193(8) 0.13810(7) 0.0261(3) Uani 1 1 d . . .
O2 O 0.22170(6) 0.11242(8) 0.10318(7) 0.0261(3) Uani 1 1 d . . .
N1 N 0.40074(7) -0.10927(9) 0.24268(9) 0.0236(3) Uani 1 1 d . . .
N2 N 0.30440(7) -0.21893(9) 0.20216(9) 0.0231(3) Uani 1 1 d . . .
N3 N 0.20598(7) 0.27528(9) 0.04589(9) 0.0251(4) Uani 1 1 d . . .
N4 N 0.11458(7) 0.20801(10) 0.11276(9) 0.0241(3) Uani 1 1 d . . .
N5 N 0.27773(8) 0.02672(11) -0.01779(10) 0.0327(4) Uani 1 1 d . . .
N6 N 0.16037(7) -0.02929(10) 0.02195(9) 0.0291(4) Uani 1 1 d . . .
C1 C 0.48745(9) -0.15179(13) 0.35091(13) 0.0347(5) Uani 1 1 d . . .
H1A H 0.5139 -0.1246 0.3220 0.052 Uiso 1 1 calc R . .
H1B H 0.5055 -0.2023 0.3700 0.052 Uiso 1 1 calc R . .
H1C H 0.4829 -0.1201 0.3966 0.052 Uiso 1 1 calc R . .
C2 C 0.42587(8) -0.16466(12) 0.29553(11) 0.0251(4) Uani 1 1 d . . .
C3 C 0.39626(9) -0.23453(12) 0.30362(11) 0.0261(4) Uani 1 1 d . . .
H3A H 0.4144 -0.2658 0.3484 0.031 Uiso 1 1 calc R . .
C4 C 0.34287(9) -0.26434(12) 0.25360(11) 0.0257(4) Uani 1 1 d . . .
C5 C 0.33091(10) -0.35048(12) 0.25915(13) 0.0338(5) Uani 1 1 d . . .
H5A H 0.3114 -0.3706 0.2060 0.051 Uiso 1 1 calc R . .
H5B H 0.3041 -0.3590 0.2957 0.051 Uiso 1 1 calc R . .
H5C H 0.3695 -0.3779 0.2793 0.051 Uiso 1 1 calc R . .
C6 C 0.43926(8) -0.04865(12) 0.22189(11) 0.0257(4) Uani 1 1 d . . .
C7 C 0.44436(9) 0.02360(12) 0.26162(12) 0.0291(4) Uani 1 1 d . . .
C8 C 0.47823(10) 0.08227(13) 0.23598(14) 0.0367(5) Uani 1 1 d . . .
H8A H 0.4818 0.1318 0.2615 0.044 Uiso 1 1 calc R . .
C9 C 0.50675(10) 0.06966(14) 0.17405(14) 0.0413(5) Uani 1 1 d . . .
H9A H 0.5286 0.1107 0.1563 0.050 Uiso 1 1 calc R . .
C10 C 0.50333(10) -0.00246(14) 0.13829(14) 0.0393(5) Uani 1 1 d . . .
H10A H 0.5244 -0.0111 0.0973 0.047 Uiso 1 1 calc R . .
C11 C 0.46986(9) -0.06311(13) 0.16058(12) 0.0313(5) Uani 1 1 d . . .
C12 C 0.41573(10) 0.03968(13) 0.33167(12) 0.0332(5) Uani 1 1 d . . .
H12A H 0.3971 -0.0101 0.3449 0.040 Uiso 1 1 calc R . .
C13 C 0.46413(11) 0.06481(15) 0.40582(13) 0.0452(6) Uani 1 1 d . . .
H13A H 0.4970 0.0262 0.4168 0.068 Uiso 1 1 calc R . .
H13B H 0.4457 0.0684 0.4519 0.068 Uiso 1 1 calc R . .
H13C H 0.4806 0.1158 0.3960 0.068 Uiso 1 1 calc R . .
C14 C 0.36530(10) 0.10057(14) 0.31053(14) 0.0392(5) Uani 1 1 d . . .
H14A H 0.3352 0.0837 0.2628 0.059 Uiso 1 1 calc R . .
H14B H 0.3827 0.1507 0.2999 0.059 Uiso 1 1 calc R . .
H14C H 0.3456 0.1064 0.3553 0.059 Uiso 1 1 calc R . .
C15 C 0.46947(11) -0.14262(14) 0.12141(14) 0.0421(6) Uani 1 1 d . . .
H15A H 0.4312 -0.1700 0.1252 0.051 Uiso 1 1 calc R . .
C16 C 0.52289(15) -0.19243(17) 0.16459(17) 0.0635(8) Uani 1 1 d . . .
H16A H 0.5186 -0.2039 0.2188 0.095 Uiso 1 1 calc R . .
H16B H 0.5609 -0.1640 0.1674 0.095 Uiso 1 1 calc R . .
H16C H 0.5235 -0.2414 0.1353 0.095 Uiso 1 1 calc R . .
C17 C 0.47084(12) -0.13789(16) 0.03247(15) 0.0492(6) Uani 1 1 d . . .
H17A H 0.4380 -0.1037 0.0044 0.074 Uiso 1 1 calc R . .
H17B H 0.4654 -0.1902 0.0089 0.074 Uiso 1 1 calc R . .
H17C H 0.5100 -0.1167 0.0275 0.074 Uiso 1 1 calc R . .
C18 C 0.25413(8) -0.25477(12) 0.14544(11) 0.0258(4) Uani 1 1 d . . .
C19 C 0.26118(9) -0.26870(12) 0.06731(12) 0.0310(5) Uani 1 1 d . . .
C20 C 0.21261(10) -0.30141(14) 0.01201(13) 0.0402(5) Uani 1 1 d . . .
H20A H 0.2172 -0.3134 -0.0402 0.048 Uiso 1 1 calc R . .
C21 C 0.15804(11) -0.31677(14) 0.03170(14) 0.0430(6) Uani 1 1 d . . .
H21A H 0.1249 -0.3373 -0.0074 0.052 Uiso 1 1 calc R . .
C22 C 0.15166(10) -0.30228(13) 0.10814(14) 0.0366(5) Uani 1 1 d . . .
H22A H 0.1139 -0.3131 0.1212 0.044 Uiso 1 1 calc R . .
C23 C 0.19960(9) -0.27201(12) 0.16698(12) 0.0297(5) Uani 1 1 d . . .
C24 C 0.31981(10) -0.24918(14) 0.04319(12) 0.0350(5) Uani 1 1 d . . .
H24A H 0.3404 -0.2068 0.0796 0.042 Uiso 1 1 calc R . .
C25 C 0.30865(12) -0.21809(15) -0.04207(13) 0.0454(6) Uani 1 1 d . . .
H25A H 0.2792 -0.1752 -0.0489 0.068 Uiso 1 1 calc R . .
H25B H 0.2925 -0.2601 -0.0798 0.068 Uiso 1 1 calc R . .
H25C H 0.3470 -0.1991 -0.0523 0.068 Uiso 1 1 calc R . .
C26 C 0.36306(12) -0.31867(16) 0.05410(16) 0.0504(6) Uani 1 1 d . . .
H26A H 0.3744 -0.3333 0.1107 0.076 Uiso 1 1 calc R . .
H26B H 0.3997 -0.3045 0.0360 0.076 Uiso 1 1 calc R . .
H26C H 0.3430 -0.3629 0.0225 0.076 Uiso 1 1 calc R . .
C27 C 0.18984(9) -0.25848(13) 0.25046(13) 0.0339(5) Uani 1 1 d . . .
H27A H 0.2294 -0.2412 0.2855 0.041 Uiso 1 1 calc R . .
C28 C 0.16995(12) -0.33284(16) 0.28654(15) 0.0516(7) Uani 1 1 d . . .
H28A H 0.2004 -0.3738 0.2877 0.077 Uiso 1 1 calc R . .
H28B H 0.1307 -0.3502 0.2539 0.077 Uiso 1 1 calc R . .
H28C H 0.1660 -0.3222 0.3411 0.077 Uiso 1 1 calc R . .
C29 C 0.14361(10) -0.19339(16) 0.24889(16) 0.0487(6) Uani 1 1 d . . .
H29A H 0.1578 -0.1457 0.2276 0.073 Uiso 1 1 calc R . .
H29B H 0.1389 -0.1837 0.3033 0.073 Uiso 1 1 calc R . .
H29C H 0.1044 -0.2090 0.2148 0.073 Uiso 1 1 calc R . .
C30 C 0.28900(9) -0.08499(13) 0.32033(12) 0.0310(5) Uani 1 1 d . . .
H30A H 0.2874 -0.0283 0.3276 0.047 Uiso 1 1 calc R . .
H30B H 0.3185 -0.1078 0.3655 0.047 Uiso 1 1 calc R . .
H30C H 0.2488 -0.1075 0.3178 0.047 Uiso 1 1 calc R . .
C31 C 0.17748(10) 0.29578(15) -0.09996(12) 0.0406(5) Uani 1 1 d . . .
H31A H 0.1906 0.3504 -0.0931 0.061 Uiso 1 1 calc R . .
H31B H 0.1406 0.2921 -0.1429 0.061 Uiso 1 1 calc R . .
H31C H 0.2097 0.2642 -0.1138 0.061 Uiso 1 1 calc R . .
C32 C 0.16451(9) 0.26605(12) -0.02319(11) 0.0280(4) Uani 1 1 d . . .
C33 C 0.10894(9) 0.22870(12) -0.02714(11) 0.0290(5) Uani 1 1 d . . .
H33A H 0.0861 0.2157 -0.0792 0.035 Uiso 1 1 calc R . .
C34 C 0.08287(9) 0.20816(12) 0.03621(11) 0.0261(4) Uani 1 1 d . . .
C35 C 0.01700(9) 0.18464(14) 0.01600(12) 0.0343(5) Uani 1 1 d . . .
H35A H -0.0058 0.2187 0.0444 0.052 Uiso 1 1 calc R . .
H35B H 0.0133 0.1304 0.0322 0.052 Uiso 1 1 calc R . .
H35C H 0.0006 0.1896 -0.0418 0.052 Uiso 1 1 calc R . .
C36 C 0.25435(9) 0.33117(12) 0.04890(12) 0.0304(5) Uani 1 1 d . A .
C37 C 0.24268(13) 0.40997(14) 0.06256(17) 0.0528(7) Uani 1 1 d . . .
C38 C 0.28902(15) 0.46397(16) 0.06449(19) 0.0636(8) Uani 1 1 d . A .
H38A H 0.2816 0.5176 0.0726 0.076 Uiso 1 1 calc R . .
C39 C 0.34521(13) 0.44148(16) 0.05487(16) 0.0548(7) Uani 1 1 d . . .
H39A H 0.3763 0.4792 0.0566 0.066 Uiso 1 1 calc R A .
C40 C 0.35612(10) 0.36417(15) 0.04274(14) 0.0422(6) Uani 1 1 d . A .
H40A H 0.3952 0.3489 0.0367 0.051 Uiso 1 1 calc R . .
C41 C 0.31125(9) 0.30747(12) 0.03900(11) 0.0296(5) Uani 1 1 d . . .
C42A C 0.1945(5) 0.4343(5) 0.1016(10) 0.042(3) Uani 0.403(17) 1 d P A 1
H42A H 0.1788 0.3872 0.1246 0.051 Uiso 0.403(17) 1 calc PR A 1
C43A C 0.1471(5) 0.4617(6) 0.0303(11) 0.055(4) Uani 0.403(17) 1 d P A 1
H43A H 0.1330 0.4173 -0.0052 0.082 Uiso 0.403(17) 1 calc PR A 1
H43B H 0.1648 0.5013 0.0013 0.082 Uiso 0.403(17) 1 calc PR A 1
H43C H 0.1128 0.4842 0.0482 0.082 Uiso 0.403(17) 1 calc PR A 1
C44A C 0.2098(7) 0.4981(5) 0.1670(9) 0.058(3) Uani 0.403(17) 1 d P A 1
H44A H 0.2425 0.4796 0.2110 0.088 Uiso 0.403(17) 1 calc PR A 1
H44B H 0.1736 0.5093 0.1873 0.088 Uiso 0.403(17) 1 calc PR A 1
H44C H 0.2229 0.5457 0.1442 0.088 Uiso 0.403(17) 1 calc PR A 1
C42B C 0.1745(4) 0.4382(3) 0.0606(6) 0.0386(17) Uani 0.597(17) 1 d P A 2
H42B H 0.1504 0.3910 0.0684 0.046 Uiso 0.597(17) 1 calc PR A 2
C43B C 0.1404(3) 0.4791(4) -0.0162(6) 0.0530(18) Uani 0.597(17) 1 d P A 2
H43D H 0.1007 0.4968 -0.0096 0.080 Uiso 0.597(17) 1 calc PR A 2
H43E H 0.1347 0.4424 -0.0610 0.080 Uiso 0.597(17) 1 calc PR A 2
H43F H 0.1641 0.5240 -0.0269 0.080 Uiso 0.597(17) 1 calc PR A 2
C44B C 0.1787(5) 0.4914(4) 0.1335(5) 0.0503(19) Uani 0.597(17) 1 d P A 2
H44D H 0.1378 0.5070 0.1371 0.076 Uiso 0.597(17) 1 calc PR A 2
H44E H 0.2025 0.5380 0.1278 0.076 Uiso 0.597(17) 1 calc PR A 2
H44F H 0.1986 0.4632 0.1821 0.076 Uiso 0.597(17) 1 calc PR A 2
C45 C 0.32568(9) 0.22321(13) 0.02420(12) 0.0318(5) Uani 1 1 d . A .
H45A H 0.2865 0.1937 0.0102 0.038 Uiso 1 1 calc R . .
C46 C 0.35671(11) 0.21520(15) -0.04567(15) 0.0458(6) Uani 1 1 d . . .
H46A H 0.3305 0.2376 -0.0940 0.069 Uiso 1 1 calc R A .
H46B H 0.3638 0.1599 -0.0547 0.069 Uiso 1 1 calc R . .
H46C H 0.3956 0.2430 -0.0329 0.069 Uiso 1 1 calc R . .
C47 C 0.36517(10) 0.18675(15) 0.09993(15) 0.0459(6) Uani 1 1 d . . .
H47A H 0.3440 0.1901 0.1435 0.069 Uiso 1 1 calc R A .
H47B H 0.4038 0.2150 0.1151 0.069 Uiso 1 1 calc R . .
H47C H 0.3730 0.1319 0.0897 0.069 Uiso 1 1 calc R . .
C48 C 0.08058(8) 0.19850(12) 0.17436(11) 0.0258(4) Uani 1 1 d . . .
C49 C 0.07252(8) 0.12381(13) 0.20350(11) 0.0280(4) Uani 1 1 d . . .
C50 C 0.03755(9) 0.11607(15) 0.26054(13) 0.0369(5) Uani 1 1 d . . .
H50A H 0.0318 0.0658 0.2810 0.044 Uiso 1 1 calc R . .
C51 C 0.01136(10) 0.18009(15) 0.28737(13) 0.0394(5) Uani 1 1 d . . .
H51A H -0.0130 0.1738 0.3251 0.047 Uiso 1 1 calc R . .
C52 C 0.02057(9) 0.25319(15) 0.25949(12) 0.0356(5) Uani 1 1 d . . .
H52A H 0.0025 0.2970 0.2787 0.043 Uiso 1 1 calc R . .
C53 C 0.05580(9) 0.26474(13) 0.20356(12) 0.0305(5) Uani 1 1 d . . .
C54 C 0.10197(9) 0.05222(12) 0.17708(12) 0.0295(4) Uani 1 1 d . . .
H54A H 0.1148 0.0659 0.1269 0.035 Uiso 1 1 calc R . .
C55 C 0.05871(10) -0.01747(14) 0.15883(13) 0.0383(5) Uani 1 1 d . . .
H55A H 0.0209 -0.0013 0.1219 0.057 Uiso 1 1 calc R . .
H55B H 0.0498 -0.0366 0.2086 0.057 Uiso 1 1 calc R . .
H55C H 0.0778 -0.0592 0.1343 0.057 Uiso 1 1 calc R . .
C56 C 0.15910(9) 0.03055(14) 0.24074(13) 0.0352(5) Uani 1 1 d . . .
H56A H 0.1857 0.0763 0.2530 0.053 Uiso 1 1 calc R . .
H56B H 0.1807 -0.0116 0.2206 0.053 Uiso 1 1 calc R . .
H56C H 0.1474 0.0131 0.2894 0.053 Uiso 1 1 calc R . .
C57 C 0.06598(11) 0.34698(14) 0.17771(14) 0.0398(5) Uani 1 1 d . . .
H57A H 0.0983 0.3451 0.1467 0.048 Uiso 1 1 calc R . .
C58 C 0.00880(16) 0.38127(18) 0.12351(18) 0.0723(9) Uani 1 1 d . . .
H58A H -0.0038 0.3487 0.0757 0.108 Uiso 1 1 calc R . .
H58B H 0.0173 0.4343 0.1077 0.108 Uiso 1 1 calc R . .
H58C H -0.0238 0.3829 0.1523 0.108 Uiso 1 1 calc R . .
C59 C 0.08827(12) 0.40030(16) 0.24994(17) 0.0553(7) Uani 1 1 d . . .
H59A H 0.1264 0.3797 0.2828 0.083 Uiso 1 1 calc R . .
H59B H 0.0576 0.4024 0.2818 0.083 Uiso 1 1 calc R . .
H59C H 0.0951 0.4529 0.2315 0.083 Uiso 1 1 calc R . .
C60 C 0.24407(9) 0.24837(14) 0.23270(12) 0.0330(5) Uani 1 1 d . . .
H60A H 0.2825 0.2718 0.2274 0.049 Uiso 1 1 calc R . .
H60B H 0.2524 0.2068 0.2730 0.049 Uiso 1 1 calc R . .
H60C H 0.2186 0.2885 0.2492 0.049 Uiso 1 1 calc R . .
C61 C 0.24491(13) 0.05602(18) -0.09542(14) 0.0547(7) Uani 1 1 d . . .
H61A H 0.2707 0.0929 -0.1160 0.082 Uiso 1 1 calc R . .
H61B H 0.2078 0.0826 -0.0896 0.082 Uiso 1 1 calc R . .
H61C H 0.2341 0.0123 -0.1328 0.082 Uiso 1 1 calc R . .
C62 C 0.33552(12) -0.00754(15) -0.02033(16) 0.0501(6) Uani 1 1 d . . .
H62A H 0.3623 0.0328 -0.0334 0.075 Uiso 1 1 calc R . .
H62B H 0.3293 -0.0485 -0.0612 0.075 Uiso 1 1 calc R . .
H62C H 0.3541 -0.0303 0.0319 0.075 Uiso 1 1 calc R . .
C63 C 0.10949(10) 0.01212(14) -0.02784(13) 0.0383(5) Uani 1 1 d . . .
H63A H 0.0726 0.0012 -0.0092 0.057 Uiso 1 1 calc R . .
H63B H 0.1038 -0.0052 -0.0834 0.057 Uiso 1 1 calc R . .
H63C H 0.1177 0.0684 -0.0246 0.057 Uiso 1 1 calc R . .
C64 C 0.15052(10) -0.11335(13) 0.01639(13) 0.0358(5) Uani 1 1 d . . .
H64A H 0.1141 -0.1265 0.0352 0.054 Uiso 1 1 calc R . .
H64B H 0.1858 -0.1401 0.0496 0.054 Uiso 1 1 calc R . .
H64C H 0.1451 -0.1300 -0.0394 0.054 Uiso 1 1 calc R . .

loop_
_atom_site_aniso_label
_atom_site_aniso_U_11
_atom_site_aniso_U_22
_atom_site_aniso_U_33
_atom_site_aniso_U_23
_atom_site_aniso_U_13
_atom_site_aniso_U_12
Ti1 0.02455(18) 0.02144(19) 0.02128(16) 0.00158(14) 0.00326(13) 0.00217(14)
Al1 0.0219(3) 0.0202(3) 0.0214(3) 0.0005(2) 0.0033(2) 0.0009(2)
Al2 0.0227(3) 0.0229(3) 0.0212(3) -0.0005(2) 0.0042(2) 0.0001(2)
O1 0.0263(7) 0.0242(8) 0.0270(7) 0.0018(6) 0.0045(5) 0.0010(6)
O2 0.0265(7) 0.0250(8) 0.0266(7) 0.0018(6) 0.0056(5) 0.0011(6)
N1 0.0252(8) 0.0205(9) 0.0244(8) 0.0010(7) 0.0044(6) 0.0001(7)
N2 0.0223(8) 0.0231(9) 0.0236(8) 0.0011(7) 0.0044(6) -0.0002(6)
N3 0.0254(8) 0.0224(9) 0.0280(8) -0.0001(7) 0.0073(7) 0.0008(7)
N4 0.0238(8) 0.0259(9) 0.0227(8) -0.0002(7) 0.0055(6) 0.0022(7)
N5 0.0376(10) 0.0334(11) 0.0280(8) 0.0031(8) 0.0092(7) 0.0022(8)
N6 0.0301(9) 0.0252(10) 0.0285(8) -0.0001(7) -0.0001(7) 0.0025(7)
C1 0.0281(11) 0.0324(13) 0.0377(11) 0.0019(9) -0.0045(9) 0.0021(9)
C2 0.0250(10) 0.0248(11) 0.0246(9) -0.0007(8) 0.0038(8) 0.0040(8)
C3 0.0283(10) 0.0238(11) 0.0250(9) 0.0047(8) 0.0039(8) 0.0052(8)
C4 0.0286(10) 0.0237(11) 0.0259(9) 0.0027(8) 0.0084(8) 0.0028(8)
C5 0.0352(11) 0.0229(11) 0.0413(11) 0.0055(9) 0.0048(9) 0.0002(9)
C6 0.0204(9) 0.0222(11) 0.0321(10) 0.0043(8) 0.0013(8) 0.0003(8)
C7 0.0267(10) 0.0255(11) 0.0312(10) 0.0007(9) -0.0013(8) 0.0006(8)
C8 0.0343(11) 0.0234(12) 0.0479(13) 0.0008(10) 0.0004(10) -0.0060(9)
C9 0.0329(12) 0.0344(14) 0.0563(14) 0.0088(11) 0.0095(10) -0.0087(10)
C10 0.0321(11) 0.0357(14) 0.0540(13) 0.0044(11) 0.0179(10) -0.0043(9)
C11 0.0247(10) 0.0298(12) 0.0401(11) 0.0021(9) 0.0091(9) 0.0002(9)
C12 0.0398(12) 0.0250(12) 0.0304(10) -0.0020(9) -0.0008(9) 0.0006(9)
C13 0.0545(15) 0.0369(14) 0.0363(12) -0.0028(10) -0.0058(11) -0.0002(11)
C14 0.0445(13) 0.0330(13) 0.0383(12) -0.0032(10) 0.0058(10) 0.0042(10)
C15 0.0440(13) 0.0362(14) 0.0550(14) -0.0077(11) 0.0296(11) -0.0061(10)
C16 0.100(2) 0.0429(17) 0.0603(17) 0.0123(13) 0.0457(16) 0.0285(16)
C17 0.0457(14) 0.0534(17) 0.0526(14) -0.0084(12) 0.0197(11) 0.0028(12)
C18 0.0261(10) 0.0188(11) 0.0304(10) 0.0004(8) 0.0022(8) 0.0005(8)
C19 0.0360(11) 0.0235(11) 0.0322(11) -0.0049(8) 0.0048(9) -0.0010(9)
C20 0.0465(13) 0.0357(13) 0.0343(11) -0.0087(10) 0.0008(10) -0.0035(11)
C21 0.0395(13) 0.0341(14) 0.0477(14) -0.0066(11) -0.0057(10) -0.0088(10)
C22 0.0294(11) 0.0275(12) 0.0501(13) 0.0024(10) 0.0035(9) -0.0056(9)
C23 0.0294(11) 0.0216(11) 0.0364(11) 0.0035(8) 0.0040(9) 0.0005(8)
C24 0.0400(12) 0.0369(13) 0.0286(10) -0.0075(9) 0.0091(9) -0.0052(10)
C25 0.0549(15) 0.0462(16) 0.0361(12) -0.0019(11) 0.0128(11) -0.0035(12)
C26 0.0476(14) 0.0542(17) 0.0528(14) 0.0094(12) 0.0183(12) 0.0089(12)
C27 0.0298(11) 0.0342(13) 0.0385(11) 0.0044(10) 0.0097(9) -0.0026(9)
C28 0.0509(15) 0.0529(17) 0.0533(15) 0.0144(13) 0.0168(12) -0.0123(12)
C29 0.0325(12) 0.0499(16) 0.0651(16) -0.0087(13) 0.0143(11) -0.0006(11)
C30 0.0311(11) 0.0309(12) 0.0302(10) 0.0000(9) 0.0054(8) 0.0030(9)
C31 0.0406(12) 0.0535(15) 0.0298(11) 0.0133(10) 0.0123(9) 0.0064(11)
C32 0.0341(11) 0.0255(11) 0.0249(10) 0.0025(8) 0.0082(8) 0.0070(9)
C33 0.0312(11) 0.0329(12) 0.0206(9) -0.0012(8) 0.0012(8) 0.0013(9)
C34 0.0270(10) 0.0232(11) 0.0262(10) -0.0019(8) 0.0022(8) 0.0034(8)
C35 0.0273(11) 0.0425(14) 0.0298(10) -0.0014(9) -0.0003(8) -0.0019(9)
C36 0.0372(11) 0.0249(11) 0.0302(10) 0.0019(9) 0.0101(9) -0.0058(9)
C37 0.0669(17) 0.0275(13) 0.0778(18) -0.0068(12) 0.0452(15) -0.0075(12)
C38 0.088(2) 0.0278(15) 0.090(2) -0.0137(14) 0.0519(18) -0.0177(14)
C39 0.0598(17) 0.0416(16) 0.0659(17) -0.0035(13) 0.0206(14) -0.0246(13)
C40 0.0351(12) 0.0417(15) 0.0485(13) 0.0058(11) 0.0069(10) -0.0096(10)
C41 0.0305(11) 0.0299(12) 0.0260(10) 0.0053(8) 0.0015(8) -0.0026(9)
C42A 0.051(5) 0.027(4) 0.053(7) -0.004(4) 0.020(5) -0.005(4)
C43A 0.052(6) 0.038(6) 0.073(10) -0.010(6) 0.012(6) 0.005(4)
C44A 0.071(7) 0.041(5) 0.073(7) -0.017(4) 0.036(6) -0.005(5)
C42B 0.051(4) 0.025(3) 0.042(5) -0.001(3) 0.015(3) 0.004(3)
C43B 0.058(3) 0.042(3) 0.054(4) -0.003(3) 0.003(3) 0.015(2)
C44B 0.071(5) 0.030(3) 0.057(4) -0.003(3) 0.028(3) 0.008(3)
C45 0.0263(10) 0.0305(12) 0.0387(11) 0.0081(9) 0.0080(9) 0.0010(8)
C46 0.0455(14) 0.0410(15) 0.0572(15) 0.0088(12) 0.0248(12) 0.0039(11)
C47 0.0341(12) 0.0443(15) 0.0546(14) 0.0189(12) 0.0007(10) 0.0008(10)
C48 0.0183(9) 0.0348(12) 0.0236(9) -0.0007(8) 0.0036(7) -0.0004(8)
C49 0.0223(10) 0.0348(12) 0.0263(9) 0.0009(9) 0.0047(8) 0.0009(8)
C50 0.0315(11) 0.0452(14) 0.0359(11) 0.0052(10) 0.0116(9) -0.0015(10)
C51 0.0285(11) 0.0593(17) 0.0339(11) -0.0018(11) 0.0141(9) 0.0001(10)
C52 0.0267(10) 0.0480(15) 0.0336(11) -0.0070(10) 0.0102(9) 0.0045(10)
C53 0.0231(10) 0.0370(13) 0.0301(10) -0.0026(9) 0.0037(8) 0.0041(9)
C54 0.0287(10) 0.0307(12) 0.0297(10) 0.0038(9) 0.0080(8) 0.0002(9)
C55 0.0345(11) 0.0384(13) 0.0411(12) -0.0006(10) 0.0072(9) -0.0052(10)
C56 0.0307(11) 0.0369(13) 0.0375(11) 0.0038(10) 0.0069(9) 0.0018(9)
C57 0.0442(13) 0.0330(13) 0.0463(13) -0.0031(10) 0.0189(10) 0.0054(10)
C58 0.097(2) 0.0436(18) 0.0635(18) 0.0020(14) -0.0078(17) 0.0136(16)
C59 0.0511(15) 0.0446(16) 0.0690(17) -0.0152(13) 0.0117(13) -0.0043(12)
C60 0.0322(11) 0.0376(13) 0.0286(10) -0.0033(9) 0.0060(8) -0.0015(9)
C61 0.0641(17) 0.0678(19) 0.0304(12) 0.0103(12) 0.0071(11) -0.0099(14)
C62 0.0638(16) 0.0356(14) 0.0629(16) 0.0082(12) 0.0394(13) 0.0128(12)
C63 0.0352(12) 0.0369(13) 0.0358(11) -0.0009(10) -0.0060(9) 0.0043(10)
C64 0.0363(12) 0.0282(12) 0.0394(12) -0.0073(10) 0.0019(9) -0.0022(9)

loop_
_atom_type_symbol
_atom_type_description
_atom_type_scat_dispersion_real
_atom_type_scat_dispersion_imag
_atom_type_scat_source
C C 0.0033 0.0016 'International Tables Vol C Tables 4.2.6.8 and 6.1.1.4'
H H 0.0000 0.0000 'International Tables Vol C Tables 4.2.6.8 and 6.1.1.4'
N N 0.0061 0.0033 'International Tables Vol C Tables 4.2.6.8 and 6.1.1.4'
O O 0.0106 0.0060 'International Tables Vol C Tables 4.2.6.8 and 6.1.1.4'
Al Al 0.0645 0.0514 'International Tables Vol C Tables 4.2.6.8 and 6.1.1.4'
Ti Ti 0.2776 0.4457 'International Tables Vol C Tables 4.2.6.8 and 6.1.1.4'

loop_
_geom_angle_atom_site_label_1
_geom_angle_atom_site_label_2
_geom_angle_atom_site_label_3
_geom_angle
O1 Ti1 O2 119.58(6)
O1 Ti1 N6 108.55(7)
O2 Ti1 N6 106.35(7)
O1 Ti1 N5 106.61(7)
O2 Ti1 N5 109.64(7)
N6 Ti1 N5 105.24(7)
O1 Al1 N1 113.34(7)
O1 Al1 N2 113.68(7)
N1 Al1 N2 94.97(7)
O1 Al1 C30 116.96(8)
N1 Al1 C30 108.46(8)
N2 Al1 C30 107.08(8)
O2 Al2 N3 108.22(7)
O2 Al2 N4 107.85(7)
N3 Al2 N4 95.32(7)
O2 Al2 C60 119.24(8)
N3 Al2 C60 110.00(9)
N4 Al2 C60 113.49(8)
Al1 O1 Ti1 166.18(9)
Al2 O2 Ti1 175.58(8)
C2 N1 C6 119.14(15)
C2 N1 Al1 113.48(13)
C6 N1 Al1 125.99(12)
C4 N2 C18 119.12(16)
C4 N2 Al1 115.83(13)
C18 N2 Al1 124.40(12)
C32 N3 C36 118.55(16)
C32 N3 Al2 116.73(13)
C36 N3 Al2 124.33(12)
C34 N4 C48 117.42(15)
C34 N4 Al2 116.52(13)
C48 N4 Al2 125.36(12)
C62 N5 C61 112.63(19)
C62 N5 Ti1 125.61(14)
C61 N5 Ti1 120.42(15)
C63 N6 C64 110.88(17)
C63 N6 Ti1 124.64(14)
C64 N6 Ti1 123.01(13)
N1 C2 C3 122.38(17)
N1 C2 C1 120.42(18)
C3 C2 C1 117.17(17)
C2 C3 C4 127.96(18)
N2 C4 C3 121.89(18)
N2 C4 C5 120.84(17)
C3 C4 C5 117.27(17)
C7 C6 C11 121.25(18)
C7 C6 N1 119.75(17)
C11 C6 N1 118.99(17)
C8 C7 C6 118.00(19)
C8 C7 C12 119.10(19)
C6 C7 C12 122.88(18)
C9 C8 C7 121.3(2)
C10 C9 C8 119.8(2)
C9 C10 C11 121.7(2)
C10 C11 C6 117.9(2)
C10 C11 C15 119.68(19)
C6 C11 C15 122.39(18)
C7 C12 C14 111.59(17)
C7 C12 C13 110.83(18)
C14 C12 C13 110.82(18)
C11 C15 C16 111.3(2)
C11 C15 C17 113.2(2)
C16 C15 C17 108.47(19)
C23 C18 C19 121.23(18)
C23 C18 N2 120.85(17)
C19 C18 N2 117.88(17)
C20 C19 C18 118.2(2)
C20 C19 C24 120.24(19)
C18 C19 C24 121.55(17)
C21 C20 C19 121.2(2)
C22 C21 C20 119.9(2)
C21 C22 C23 121.4(2)
C22 C23 C18 118.01(19)
C22 C23 C27 118.74(19)
C18 C23 C27 123.24(18)
C19 C24 C25 112.33(18)
C19 C24 C26 111.80(19)
C25 C24 C26 110.44(19)
C23 C27 C29 110.14(18)
C23 C27 C28 112.14(19)
C29 C27 C28 110.55(19)
N3 C32 C33 122.23(17)
N3 C32 C31 119.85(18)
C33 C32 C31 117.92(17)
C34 C33 C32 127.90(17)
N4 C34 C33 122.48(17)
N4 C34 C35 120.02(17)
C33 C34 C35 117.50(17)
C41 C36 C37 120.9(2)
C41 C36 N3 120.96(19)
C37 C36 N3 118.15(19)
C38 C37 C36 118.2(2)
C38 C37 C42A 115.8(4)
C36 C37 C42A 122.5(4)
C38 C37 C42B 120.9(3)
C36 C37 C42B 120.1(3)
C42A C37 C42B 27.6(4)
C39 C38 C37 121.5(3)
C40 C39 C38 119.5(2)
C39 C40 C41 121.6(2)
C40 C41 C36 118.2(2)
C40 C41 C45 119.22(19)
C36 C41 C45 122.55(18)
C37 C42A C43A 100.3(8)
C37 C42A C44A 118.0(6)
C43A C42A C44A 111.7(7)
C44B C42B C43B 110.8(5)
C44B C42B C37 106.5(5)
C43B C42B C37 116.3(4)
C41 C45 C47 110.60(18)
C41 C45 C46 111.91(17)
C47 C45 C46 110.33(19)
C49 C48 C53 120.82(18)
C49 C48 N4 119.80(17)
C53 C48 N4 119.38(18)
C50 C49 C48 118.55(19)
C50 C49 C54 119.48(19)
C48 C49 C54 121.94(17)
C51 C50 C49 121.1(2)
C50 C51 C52 119.8(2)
C51 C52 C53 121.7(2)
C52 C53 C48 118.0(2)
C52 C53 C57 118.97(19)
C48 C53 C57 123.07(18)
C49 C54 C55 112.85(17)
C49 C54 C56 109.79(17)
C55 C54 C56 110.54(18)
C53 C57 C58 111.9(2)
C53 C57 C59 111.2(2)
C58 C57 C59 109.8(2)

loop_
_geom_bond_atom_site_label_1
_geom_bond_atom_site_label_2
_geom_bond_distance
Ti1 O1 1.7978(13)
Ti1 O2 1.8092(14)
Ti1 N6 1.9099(16)
Ti1 N5 1.9235(17)
Al1 O1 1.7247(13)
Al1 N1 1.9157(16)
Al1 N2 1.9355(17)
Al1 C30 1.965(2)
Al2 O2 1.7343(15)
Al2 N3 1.9077(17)
Al2 N4 1.9261(16)
Al2 C60 1.950(2)
N1 C2 1.345(2)
N1 C6 1.453(2)
N2 C4 1.337(2)
N2 C18 1.451(2)
N3 C32 1.341(2)
N3 C36 1.446(3)
N4 C34 1.345(2)
N4 C48 1.455(2)
N5 C62 1.443(3)
N5 C61 1.458(3)
N6 C63 1.450(3)
N6 C64 1.457(3)
C1 C2 1.510(3)
C2 C3 1.394(3)
C3 C4 1.406(3)
C4 C5 1.507(3)
C6 C7 1.405(3)
C6 C11 1.411(3)
C7 C8 1.396(3)
C7 C12 1.519(3)
C8 C9 1.384(3)
C9 C10 1.374(3)
C10 C11 1.391(3)
C11 C15 1.518(3)
C12 C14 1.526(3)
C12 C13 1.537(3)
C15 C16 1.524(4)
C15 C17 1.539(3)
C18 C23 1.399(3)
C18 C19 1.409(3)
C19 C20 1.393(3)
C19 C24 1.516(3)
C20 C21 1.379(3)
C21 C22 1.378(3)
C22 C23 1.400(3)
C23 C27 1.520(3)
C24 C25 1.525(3)
C24 C26 1.524(3)
C27 C29 1.525(3)
C27 C28 1.529(3)
C31 C32 1.506(3)
C32 C33 1.398(3)
C33 C34 1.399(3)
C34 C35 1.504(3)
C36 C41 1.397(3)
C36 C37 1.405(3)
C37 C38 1.393(4)
C37 C42A 1.467(8)
C37 C42B 1.610(8)
C38 C39 1.374(4)
C39 C40 1.372(4)
C40 C41 1.395(3)
C41 C45 1.514(3)
C42A C43A 1.504(12)
C42A C44A 1.548(11)
C42B C44B 1.534(8)
C42B C43B 1.534(7)
C45 C47 1.531(3)
C45 C46 1.532(3)
C48 C49 1.401(3)
C48 C53 1.409(3)
C49 C50 1.402(3)
C49 C54 1.515(3)
C50 C51 1.376(3)
C51 C52 1.374(3)
C52 C53 1.398(3)
C53 C57 1.511(3)
C54 C55 1.529(3)
C54 C56 1.533(3)
C57 C58 1.525(4)
C57 C59 1.530(3)
